data_7043500
loop_
_publ_author_name
'Zhang, Yuzhen'
'Hauke, Cory E.'
'Crawley, Matthew R.'
'Schurr, Bradley E.'
'Fulong, Cressa Ria P.'
'Cook, Timothy'

_publ_section_title
;
 Increasing phosphorescent quantum yields and lifetimes of
 platinum-alkynyl complexes with extended conjugation
;
_journal_name_full 'Dalton Trans.'
_journal_paper_doi 10.1039/C7DT01817G
_journal_year 2017
_chemical_formula_moiety 'C26 H38 N2 P2 Pt'
_chemical_formula_sum 'C26 H38 N2 P2 Pt'
_chemical_formula_weight 635.61
_space_group_crystal_system monoclinic
_space_group_IT_number 14
_space_group_name_Hall '-P 2yn'
_space_group_name_H-M_alt 'P 1 21/n 1'
_symmetry_space_group_name_Hall '-P 2yn'
_symmetry_space_group_name_H-M 'P 1 21/n 1'
_atom_sites_solution_hydrogens geom
_atom_sites_solution_primary direct
_audit_creation_date 2017-03-23
_audit_creation_method
;
Olex2 1.2
(compiled 2017.03.02 svn.r3394 for OlexSys, GUI svn.r5324)
;
_audit_update_record
;
2017-04-26 deposited with the CCDC.
2017-06-28 downloaded from the CCDC.
;
_cell_angle_alpha 90
_cell_angle_beta 106.4820(18)
_cell_angle_gamma 90
_cell_formula_units_Z 2
_cell_length_a 8.8056(4)
_cell_length_b 11.2252(5)
_cell_length_c 14.0390(7)
_cell_measurement_reflns_used 5670
_cell_measurement_temperature 106.05
_cell_measurement_theta_max 31.02
_cell_measurement_theta_min 3.02
_cell_volume 1330.66(11)
_computing_cell_refinement 'SAINT v8.37A (Bruker, 2015)'
_computing_data_reduction 'SAINT v8.37A (Bruker, 2015)'
_computing_molecular_graphics 'Olex2 (Dolomanov et al., 2009)'
_computing_publication_material 'Olex2 (Dolomanov et al., 2009)'
_computing_structure_refinement 'ShelXL (Sheldrick, 2015)'
_computing_structure_solution 'ShelXS (Sheldrick, 2008)'
_diffrn_ambient_temperature 106.05
_diffrn_measured_fraction_theta_full 0.994
_diffrn_measured_fraction_theta_max 0.974
_diffrn_measurement_device_type 'Bruker APEX-II CCD'
_diffrn_measurement_method '\f and \w scans'
_diffrn_radiation_type MoK\a
_diffrn_radiation_wavelength 0.71073
_diffrn_reflns_av_R_equivalents 0.0266
_diffrn_reflns_av_unetI/netI 0.0404
_diffrn_reflns_Laue_measured_fraction_full 0.994
_diffrn_reflns_Laue_measured_fraction_max 0.974
_diffrn_reflns_limit_h_max 12
_diffrn_reflns_limit_h_min -10
_diffrn_reflns_limit_k_max 16
_diffrn_reflns_limit_k_min -13
_diffrn_reflns_limit_l_max 14
_diffrn_reflns_limit_l_min -20
_diffrn_reflns_number 10280
_diffrn_reflns_point_group_measured_fraction_full 0.994
_diffrn_reflns_point_group_measured_fraction_max 0.974
_diffrn_reflns_theta_full 25.242
_diffrn_reflns_theta_max 31.036
_diffrn_reflns_theta_min 3.019
_diffrn_standards_number 0
_exptl_absorpt_coefficient_mu 5.408
_exptl_absorpt_correction_T_max 0.7462
_exptl_absorpt_correction_T_min 0.5300
_exptl_absorpt_correction_type multi-scan
_exptl_absorpt_process_details
'SADABS-2014/5 (Bruker,2014/5) was used for absorption correction. wR2(int) was 0.0757 before and 0.0349 after correction. The Ratio of minimum to maximum transmission is 0.7103. The \l/2 correction factor is Not present.'
_exptl_crystal_colour 'clear colourless'
_exptl_crystal_colour_lustre clear
_exptl_crystal_colour_primary colourless
_exptl_crystal_density_diffrn 1.586
_exptl_crystal_description Block
_exptl_crystal_F_000 632
_exptl_crystal_preparation ', Luminescent'
_exptl_crystal_recrystallization_method 'Slow evaporation from CH2Cl2/Hexanes'
_exptl_crystal_size_max 0.28
_exptl_crystal_size_mid 0.12
_exptl_crystal_size_min 0.12
_refine_diff_density_max 0.610
_refine_diff_density_min -0.906
_refine_diff_density_rms 0.133
_refine_ls_extinction_method none
_refine_ls_goodness_of_fit_ref 1.038
_refine_ls_hydrogen_treatment constr
_refine_ls_matrix_type full
_refine_ls_number_parameters 145
_refine_ls_number_reflns 4154
_refine_ls_number_restraints 33
_refine_ls_restrained_S_all 1.034
_refine_ls_R_factor_all 0.0465
_refine_ls_R_factor_gt 0.0246
_refine_ls_shift/su_max 0.000
_refine_ls_shift/su_mean 0.000
_refine_ls_structure_factor_coef Fsqd
_refine_ls_weighting_details 'w=1/[\s^2^(Fo^2^)+(0.0050P)^2^+1.1050P] where P=(Fo^2^+2Fc^2^)/3'
_refine_ls_weighting_scheme calc
_refine_ls_wR_factor_gt 0.0366
_refine_ls_wR_factor_ref 0.0410
_reflns_Friedel_coverage 0.000
_reflns_number_gt 3038
_reflns_number_total 4154
_reflns_threshold_expression 'I > 2\s(I)'
_cod_data_source_file c7dt01817g3.cif
_cod_data_source_block mrc_yz_289_0m
_cod_database_code 7043500
_shelx_shelxl_version_number 2014/7
_shelx_space_group_comment
;
The symmetry employed for this shelxl refinement is uniquely defined
by the following loop, which should always be used as a source of
symmetry information in preference to the above space-group names.
They are only intended as comments.
;
_shelx_estimated_absorpt_t_max 0.563
_shelx_estimated_absorpt_t_min 0.313
_olex2_refinement_description
;
1. Fixed Uiso
 At 1.2 times of:
  All C(H) groups, All C(H,H) groups
 At 1.5 times of:
  All C(H,H,H) groups
2. Rigid bond restraints
 C5, C6, N1
 with sigma for 1-2 distances of 0.01 and sigma for 1-3 distances of 0.01
3. Uiso/Uaniso restraints and constraints
C5 \\sim C6 \\sim N1: within 2A with sigma of 0.04 and sigma for terminal atoms
of 0.08
Uanis(N1) \\sim Ueq, Uanis(C6) \\sim Ueq, Uanis(C5) \\sim Ueq: with sigma of
0.1 and sigma for terminal atoms of 0.2
4.a Secondary CH2 refined with riding coordinates:
 C12(H12A,H12B), C8(H8A,H8B), C10(H10A,H10B)
4.b Aromatic/amide H refined with riding coordinates:
 C4(H4), C7(H7), C6(H6), C5(H5)
4.c Idealised Me refined as rotating group:
 C11(H11A,H11B,H11C), C9(H9A,H9B,H9C), C13(H13A,H13B,H13C)
;
_olex2_submission_special_instructions 'No special instructions were received'

loop_
_space_group_symop_operation_xyz
'x, y, z'
'-x+1/2, y+1/2, -z+1/2'
'-x, -y, -z'
'x-1/2, -y-1/2, z-1/2'

loop_
_atom_site_label
_atom_site_type_symbol
_atom_site_fract_x
_atom_site_fract_y
_atom_site_fract_z
_atom_site_U_iso_or_equiv
_atom_site_adp_type
_atom_site_occupancy
_atom_site_site_symmetry_order
_atom_site_calc_flag
_atom_site_refinement_flags_posn
_atom_site_refinement_flags_adp
_atom_site_refinement_flags_occupancy
Pt1 Pt 0.0000 0.5000 0.0000 0.01049(4) Uani 1 2 d S T P
P1 P 0.24772(7) 0.44521(6) 0.09737(5) 0.01236(12) Uani 1 1 d . . .
C2 C -0.1081(3) 0.5795(2) 0.19062(19) 0.0158(5) Uani 1 1 d . . .
C3 C -0.1625(3) 0.6130(2) 0.27356(19) 0.0148(5) Uani 1 1 d . . .
C1 C -0.0660(3) 0.5508(2) 0.11905(19) 0.0158(5) Uani 1 1 d . . .
C12 C 0.3915(3) 0.5602(2) 0.0921(2) 0.0179(5) Uani 1 1 d . . .
H12A H 0.4997 0.5305 0.1244 0.022 Uiso 1 1 calc R . .
H12B H 0.3837 0.5781 0.0219 0.022 Uiso 1 1 calc R . .
C8 C 0.2647(3) 0.4272(2) 0.22889(18) 0.0171(5) Uani 1 1 d . . .
H8A H 0.2269 0.5013 0.2529 0.021 Uiso 1 1 calc R . .
H8B H 0.1928 0.3622 0.2360 0.021 Uiso 1 1 calc R . .
C10 C 0.3266(3) 0.3090(2) 0.0595(2) 0.0193(6) Uani 1 1 d . . .
H10A H 0.3328 0.3186 -0.0094 0.023 Uiso 1 1 calc R . .
H10B H 0.4354 0.2961 0.1030 0.023 Uiso 1 1 calc R . .
C11 C 0.2269(4) 0.2004(2) 0.0644(2) 0.0304(7) Uani 1 1 d . . .
H11A H 0.1174 0.2145 0.0247 0.046 Uiso 1 1 calc GR . .
H11B H 0.2293 0.1855 0.1336 0.046 Uiso 1 1 calc GR . .
H11C H 0.2695 0.1311 0.0382 0.046 Uiso 1 1 calc GR . .
C9 C 0.4303(3) 0.3996(3) 0.2964(2) 0.0259(6) Uani 1 1 d . . .
H9A H 0.5058 0.4579 0.2846 0.039 Uiso 1 1 calc GR . .
H9B H 0.4617 0.3194 0.2819 0.039 Uiso 1 1 calc GR . .
H9C H 0.4295 0.4039 0.3660 0.039 Uiso 1 1 calc GR . .
C13 C 0.3629(3) 0.6742(2) 0.1441(2) 0.0241(6) Uani 1 1 d . . .
H13A H 0.2499 0.6940 0.1226 0.036 Uiso 1 1 calc GR . .
H13B H 0.4239 0.7396 0.1268 0.036 Uiso 1 1 calc GR . .
H13C H 0.3966 0.6620 0.2162 0.036 Uiso 1 1 calc GR . .
C4 C -0.2493(3) 0.7172(2) 0.2740(2) 0.0247(6) Uani 1 1 d . . .
H4 H -0.2692 0.7708 0.2195 0.030 Uiso 1 1 calc R . .
C7 C -0.1330(3) 0.5418(3) 0.3587(2) 0.0255(6) Uani 1 1 d . . .
H7 H -0.0696 0.4727 0.3616 0.031 Uiso 1 1 calc R . .
C6 C -0.2745(4) 0.6628(4) 0.4307(3) 0.0509(11) Uani 1 1 d . U .
H6 H -0.3175 0.6791 0.4842 0.061 Uiso 1 1 calc R . .
N1 N -0.1876(3) 0.5644(3) 0.43596(19) 0.0436(7) Uani 1 1 d . U .
C5 C -0.3056(3) 0.7413(3) 0.3536(3) 0.0410(9) Uani 1 1 d . U .
H5 H -0.3651 0.8116 0.3550 0.049 Uiso 1 1 calc R . .

loop_
_atom_site_aniso_label
_atom_site_aniso_U_11
_atom_site_aniso_U_22
_atom_site_aniso_U_33
_atom_site_aniso_U_23
_atom_site_aniso_U_13
_atom_site_aniso_U_12
Pt1 0.00794(5) 0.01439(5) 0.00881(6) -0.00092(7) 0.00184(4) 0.00001(6)
P1 0.0091(3) 0.0159(3) 0.0111(3) -0.0007(3) 0.0013(2) 0.0009(2)
C2 0.0129(11) 0.0205(12) 0.0137(12) -0.0004(10) 0.0031(10) 0.0022(10)
C3 0.0074(11) 0.0215(12) 0.0147(13) -0.0061(11) 0.0016(10) -0.0028(9)
C1 0.0119(11) 0.0191(11) 0.0138(12) -0.0001(11) -0.0006(10) 0.0027(10)
C12 0.0102(11) 0.0246(13) 0.0182(13) 0.0012(11) 0.0026(10) -0.0018(10)
C8 0.0153(12) 0.0236(13) 0.0110(12) 0.0004(11) 0.0012(10) 0.0022(10)
C10 0.0149(12) 0.0220(13) 0.0182(14) -0.0032(11) 0.0000(11) 0.0055(10)
C11 0.0361(17) 0.0175(13) 0.0369(19) -0.0056(13) 0.0094(15) 0.0013(12)
C9 0.0222(14) 0.0341(15) 0.0165(14) 0.0045(13) -0.0027(12) 0.0054(12)
C13 0.0206(14) 0.0223(13) 0.0253(16) -0.0019(12) -0.0001(12) -0.0072(11)
C4 0.0124(12) 0.0262(14) 0.0327(18) -0.0071(12) 0.0021(13) 0.0013(11)
C7 0.0204(13) 0.0348(14) 0.0199(14) 0.0005(12) 0.0035(12) -0.0030(11)
C6 0.0223(17) 0.106(3) 0.0265(19) -0.035(2) 0.0104(15) -0.0124(19)
N1 0.0342(16) 0.082(2) 0.0166(13) 0.0007(15) 0.0103(12) -0.0139(15)
C5 0.0179(15) 0.053(2) 0.051(2) -0.0384(18) 0.0078(15) -0.0013(14)

loop_
_atom_type_symbol
_atom_type_description
_atom_type_scat_dispersion_real
_atom_type_scat_dispersion_imag
_atom_type_scat_source
C C 0.0033 0.0016 'International Tables Vol C Tables 4.2.6.8 and 6.1.1.4'
H H 0.0000 0.0000 'International Tables Vol C Tables 4.2.6.8 and 6.1.1.4'
N N 0.0061 0.0033 'International Tables Vol C Tables 4.2.6.8 and 6.1.1.4'
P P 0.1023 0.0942 'International Tables Vol C Tables 4.2.6.8 and 6.1.1.4'
Pt Pt -1.7033 8.3905 'International Tables Vol C Tables 4.2.6.8 and 6.1.1.4'

loop_
_geom_angle_atom_site_label_1
_geom_angle_atom_site_label_2
_geom_angle_atom_site_label_3
_geom_angle
_geom_angle_site_symmetry_1
_geom_angle_site_symmetry_3
P1 Pt1 P1 180.0 3_565 .
C1 Pt1 P1 91.78(7) . .
C1 Pt1 P1 88.22(7) . 3_565
C1 Pt1 P1 91.78(7) 3_565 3_565
C1 Pt1 P1 88.22(7) 3_565 .
C1 Pt1 C1 180.00(12) 3_565 .
C12 P1 Pt1 109.75(8) . .
C8 P1 Pt1 115.01(8) . .
C8 P1 C12 105.13(12) . .
C10 P1 Pt1 115.22(9) . .
C10 P1 C12 104.85(12) . .
C10 P1 C8 105.95(12) . .
C1 C2 C3 178.3(3) . .
C4 C3 C2 122.2(2) . .
C4 C3 C7 116.3(3) . .
C7 C3 C2 121.5(2) . .
C2 C1 Pt1 178.7(2) . .
C13 C12 P1 111.30(19) . .
C9 C8 P1 116.15(19) . .
C11 C10 P1 112.85(19) . .
C5 C4 C3 119.5(3) . .
N1 C7 C3 124.5(3) . .
N1 C6 C5 124.3(3) . .
C7 N1 C6 116.5(3) . .
C6 C5 C4 118.8(3) . .

loop_
_geom_bond_atom_site_label_1
_geom_bond_atom_site_label_2
_geom_bond_distance
_geom_bond_site_symmetry_2
Pt1 P1 2.3050(6) 3_565
Pt1 P1 2.3050(6) .
Pt1 C1 2.002(3) 3_565
Pt1 C1 2.002(3) .
P1 C12 1.824(3) .
P1 C8 1.821(3) .
P1 C10 1.820(3) .
C2 C3 1.429(4) .
C2 C1 1.209(4) .
C3 C4 1.398(3) .
C3 C7 1.400(4) .
C12 C13 1.528(4) .
C8 C9 1.528(3) .
C10 C11 1.515(4) .
C4 C5 1.373(4) .
C7 N1 1.329(4) .
C6 N1 1.334(5) .
C6 C5 1.362(5) .
